data_1572450
loop_
_publ_author_name
'Zueva, Anna Y.'
'Bilyachenko, Alexey N.'
'Khrustalev, Victor N.'
'Shul'pina, Lidia S.'
'Ikonnikov, Nikolay S.'
'Dorovatovskii, Pavel V.'
'Shubina, Elena S.'
'Ragimov, Karim'
'Lobanov, Nikolai N.'
'Sun, Di'

_publ_section_title
;
 Rational (supra)molecular design and catalytic activity of cage-like
 Cu<sub>4</sub>-based phenylsilsesquioxanes.
;
_journal_issue 39
_journal_name_full Nanoscale
_journal_page_first 18389
_journal_page_last 18398
_journal_paper_doi 10.1039/d4nr02173h
_journal_volume 16
_journal_year 2024
_chemical_formula_moiety 'C96 H108 Cu4 Na4 O32 Si12'
_chemical_formula_sum 'C96 H108 Cu4 Na4 O32 Si12'
_chemical_formula_weight 2457.07
_space_group_crystal_system orthorhombic
_space_group_IT_number 70
_space_group_name_Hall '-F 2uv 2vw'
_space_group_name_H-M_alt 'F d d d :2'
_atom_sites_solution_hydrogens geom
_atom_sites_solution_primary difmap
_atom_sites_solution_secondary difmap
_audit_creation_method SHELXL-2013
_audit_update_record
;
2024-05-14 deposited with the CCDC.	2024-08-22 downloaded from the CCDC.
;
_cell_angle_alpha 90
_cell_angle_beta 90
_cell_angle_gamma 90
_cell_formula_units_Z 8
_cell_length_a 43.4569(2)
_cell_length_b 40.1289(2)
_cell_length_c 12.69074(9)
_cell_measurement_reflns_used 123124
_cell_measurement_temperature 100(2)
_cell_measurement_theta_max 77.73
_cell_measurement_theta_min 2.97
_cell_volume 22131.1(2)
_computing_cell_refinement 'CrysAlisPro 1.171.41.117a (Rigaku OD, 2021)'
_computing_data_collection 'CrysAlisPro 1.171.41.117a (Rigaku OD, 2021)'
_computing_data_reduction 'CrysAlisPro 1.171.41.117a (Rigaku OD, 2021)'
_computing_molecular_graphics 'SHELXTL (Sheldrick, 2015)'
_computing_publication_material 'SHELXTL (Sheldrick, 2015)'
_computing_structure_refinement 'SHELXL (Sheldrick, 2015)'
_computing_structure_solution 'SHELXT (Sheldrick, 2015)'
_diffrn_ambient_temperature 100(2)
_diffrn_measured_fraction_theta_full 0.988
_diffrn_measured_fraction_theta_max 0.979
_diffrn_measurement_device_type 'XtaLAB Synergy, Dualflex, HyPix'
_diffrn_measurement_method '\f and \w'
_diffrn_radiation_type CuK\a
_diffrn_radiation_wavelength 1.54184
_diffrn_reflns_av_R_equivalents 0.1016
_diffrn_reflns_av_unetI/netI 0.0247
_diffrn_reflns_Laue_measured_fraction_full 0.988
_diffrn_reflns_Laue_measured_fraction_max 0.979
_diffrn_reflns_limit_h_max 54
_diffrn_reflns_limit_h_min -54
_diffrn_reflns_limit_k_max 50
_diffrn_reflns_limit_k_min -50
_diffrn_reflns_limit_l_max 16
_diffrn_reflns_limit_l_min -15
_diffrn_reflns_number 240680
_diffrn_reflns_point_group_measured_fraction_full 0.988
_diffrn_reflns_point_group_measured_fraction_max 0.979
_diffrn_reflns_theta_full 67.684
_diffrn_reflns_theta_max 78.919
_diffrn_reflns_theta_min 2.998
_diffrn_source 'micro-focus sealed X-ray tube'
_exptl_absorpt_coefficient_mu 2.910
_exptl_absorpt_correction_T_max 1.000
_exptl_absorpt_correction_T_min 0.479
_exptl_absorpt_correction_type multi-scan
_exptl_absorpt_process_details
;
CrysAlisPro 1.171.41.117a (Rigaku Oxford Diffraction, 2021)
Empirical absorption correction using spherical harmonics,
implemented in SCALE3 ABSPACK scaling algorithm.
;
_exptl_crystal_colour blue
_exptl_crystal_density_diffrn 1.475
_exptl_crystal_description prism
_exptl_crystal_F_000 10144
_exptl_crystal_size_max 0.10
_exptl_crystal_size_mid 0.06
_exptl_crystal_size_min 0.04
_refine_diff_density_max 1.072
_refine_diff_density_min -0.968
_refine_diff_density_rms 0.136
_refine_ls_extinction_method none
_refine_ls_goodness_of_fit_ref 1.055
_refine_ls_hydrogen_treatment constr
_refine_ls_matrix_type full
_refine_ls_number_parameters 263
_refine_ls_number_reflns 5861
_refine_ls_number_restraints 108
_refine_ls_restrained_S_all 1.062
_refine_ls_R_factor_all 0.1003
_refine_ls_R_factor_gt 0.0966
_refine_ls_shift/su_max 0.000
_refine_ls_shift/su_mean 0.000
_refine_ls_structure_factor_coef Fsqd
_refine_ls_weighting_details 'w=1/[\s^2^(Fo^2^)+(0.075P)^2^+800P] where P=(Fo^2^+2Fc^2^)/3'
_refine_ls_weighting_scheme calc
_refine_ls_wR_factor_gt 0.2326
_refine_ls_wR_factor_ref 0.2351
_reflns_Friedel_coverage 0.000
_reflns_number_gt 5461
_reflns_number_total 5861
_reflns_threshold_expression 'I > 2\s(I)'
_cod_data_source_file d4nr02173h2.cif
_cod_data_source_block 3
_cod_depositor_comments 'Adding full bibliography for 1572445--1572463.cif.'
_cod_original_sg_symbol_H-M 'F d d d'
_cod_database_code 1572450
_shelx_space_group_comment
;
The symmetry employed for this shelxl refinement is uniquely defined
by the following loop, which should always be used as a source of
symmetry information in preference to the above space-group names.
They are only intended as comments.
;
_shelx_estimated_absorpt_t_min 0.760
_shelx_estimated_absorpt_t_max 0.892
_shelxl_version_number 2013-4

loop_
_space_group_symop_operation_xyz
'x, y, z'
'-x+3/4, -y+3/4, z'
'-x+3/4, y, -z+3/4'
'x, -y+3/4, -z+3/4'
'x, y+1/2, z+1/2'
'-x+3/4, -y+5/4, z+1/2'
'-x+3/4, y+1/2, -z+5/4'
'x, -y+5/4, -z+5/4'
'x+1/2, y, z+1/2'
'-x+5/4, -y+3/4, z+1/2'
'-x+5/4, y, -z+5/4'
'x+1/2, -y+3/4, -z+5/4'
'x+1/2, y+1/2, z'
'-x+5/4, -y+5/4, z'
'-x+5/4, y+1/2, -z+3/4'
'x+1/2, -y+5/4, -z+3/4'
'-x, -y, -z'
'x-3/4, y-3/4, -z'
'x-3/4, -y, z-3/4'
'-x, y-3/4, z-3/4'
'-x, -y+1/2, -z+1/2'
'x-3/4, y-1/4, -z+1/2'
'x-3/4, -y+1/2, z-1/4'
'-x, y-1/4, z-1/4'
'-x+1/2, -y, -z+1/2'
'x-1/4, y-3/4, -z+1/2'
'x-1/4, -y, z-1/4'
'-x+1/2, y-3/4, z-1/4'
'-x+1/2, -y+1/2, -z'
'x-1/4, y-1/4, -z'
'x-1/4, -y+1/2, z-3/4'
'-x+1/2, y-1/4, z-3/4'

loop_
_atom_site_label
_atom_site_type_symbol
_atom_site_fract_x
_atom_site_fract_y
_atom_site_fract_z
_atom_site_U_iso_or_equiv
_atom_site_adp_type
_atom_site_occupancy
_atom_site_site_symmetry_order
_atom_site_calc_flag
_atom_site_refinement_flags_posn
_atom_site_refinement_flags_adp
_atom_site_refinement_flags_occupancy
_atom_site_disorder_assembly
_atom_site_disorder_group
Cu1 Cu 0.35093(2) 0.34798(2) 0.71923(7) 0.0300(2) Uani 1 1 d . . . . .
Si1 Si 0.28168(3) 0.37509(4) 0.75678(13) 0.0356(4) Uani 1 1 d . . . . .
Si2 Si 0.32859(3) 0.42399(4) 0.68576(12) 0.0311(3) Uani 1 1 d . . . . .
Si3 Si 0.37227(4) 0.47576(4) 0.75433(13) 0.0365(4) Uani 1 1 d . . . . .
Na1 Na 0.30670(6) 0.29746(6) 0.8303(2) 0.0421(6) Uani 1 1 d . . . . .
O1 O 0.26693(13) 0.3750 0.8750 0.0370(13) Uani 1 2 d S T P A .
O2 O 0.29583(9) 0.41289(11) 0.7372(3) 0.0371(9) Uani 1 1 d . . . . .
O3 O 0.33766(9) 0.45886(10) 0.7438(3) 0.0363(9) Uani 1 1 d . . . . .
O4 O 0.3750 0.48891(15) 0.8750 0.0443(15) Uani 1 2 d S T P . .
O5 O 0.30742(9) 0.34786(10) 0.7407(4) 0.0398(10) Uani 1 1 d . . . . .
O6 O 0.35453(9) 0.39635(10) 0.7093(3) 0.0355(9) Uani 1 1 d . . . . .
O7 O 0.39813(9) 0.44961(10) 0.7236(4) 0.0385(9) Uani 1 1 d . . . . .
C1 C 0.24909(17) 0.36440(8) 0.6639(7) 0.0504(10) Uani 0.5 1 d D . P A 1
C2 C 0.21847(19) 0.3603(2) 0.6947(6) 0.0504(10) Uani 0.5 1 d D . P A 1
H2 H 0.2129 0.3629 0.7666 0.060 Uiso 0.5 1 calc R U P A 1
C3 C 0.19610(15) 0.3524(2) 0.6200(7) 0.0504(10) Uani 0.5 1 d D . P A 1
H3 H 0.1753 0.3496 0.6410 0.060 Uiso 0.5 1 calc R U P A 1
C4 C 0.20425(17) 0.3486(2) 0.5143(6) 0.0504(10) Uani 0.5 1 d D . P A 1
H4 H 0.1890 0.3432 0.4635 0.060 Uiso 0.5 1 calc R U P A 1
C5 C 0.2348(2) 0.3527(3) 0.4834(6) 0.0504(10) Uani 0.5 1 d D . P A 1
H5 H 0.2404 0.3501 0.4115 0.060 Uiso 0.5 1 calc R U P A 1
C6 C 0.25721(15) 0.3606(2) 0.5582(7) 0.0504(10) Uani 0.5 1 d D . P A 1
H6 H 0.2780 0.3634 0.5371 0.060 Uiso 0.5 1 calc R U P A 1
C1A C 0.24699(14) 0.37327(13) 0.6692(6) 0.0504(10) Uani 0.5 1 d D . P A 2
C2A C 0.21963(18) 0.3891(2) 0.6978(6) 0.0504(10) Uani 0.5 1 d D . P A 2
H2A H 0.2184 0.4011 0.7623 0.060 Uiso 0.5 1 calc R U P A 2
C3A C 0.19407(15) 0.3875(2) 0.6315(7) 0.0504(10) Uani 0.5 1 d D . P A 2
H3A H 0.1755 0.3983 0.6509 0.060 Uiso 0.5 1 calc R U P A 2
C4A C 0.19579(15) 0.3700(2) 0.5366(6) 0.0504(10) Uani 0.5 1 d D . P A 2
H4A H 0.1784 0.3689 0.4915 0.060 Uiso 0.5 1 calc R U P A 2
C5A C 0.22313(19) 0.3541(2) 0.5081(6) 0.0504(10) Uani 0.5 1 d D . P A 2
H5A H 0.2243 0.3422 0.4436 0.060 Uiso 0.5 1 calc R U P A 2
C6A C 0.24870(15) 0.3558(2) 0.5744(7) 0.0504(10) Uani 0.5 1 d D . P A 2
H6A H 0.2673 0.3450 0.5549 0.060 Uiso 0.5 1 calc R U P A 2
C7 C 0.32457(4) 0.42996(5) 0.5395(3) 0.0413(7) Uani 1 1 d D . . . .
C8 C 0.29540(8) 0.43375(17) 0.4945(3) 0.0413(7) Uani 0.5 1 d D . P B 1
H8 H 0.2776 0.4333 0.5379 0.050 Uiso 0.5 1 calc R U P B 1
C9 C 0.29245(10) 0.43818(18) 0.3860(3) 0.0413(7) Uani 0.5 1 d D . P B 1
H9 H 0.2726 0.4408 0.3555 0.050 Uiso 0.5 1 calc R U P B 1
C8A C 0.32411(15) 0.40236(9) 0.4727(3) 0.0413(7) Uani 0.5 1 d D . P B 2
H8A H 0.3258 0.3805 0.5012 0.050 Uiso 0.5 1 calc R U P B 2
C9A C 0.32113(16) 0.40673(11) 0.3641(3) 0.0413(7) Uani 0.5 1 d D . P B 2
H9A H 0.3208 0.3879 0.3188 0.050 Uiso 0.5 1 calc R U P B 2
C10 C 0.31859(10) 0.43881(11) 0.3221(3) 0.0413(7) Uani 1 1 d D . . . .
H10 H 0.3166 0.4418 0.2482 0.050 Uiso 1 1 calc R U . B 1
C11 C 0.34768(10) 0.43505(18) 0.3670(3) 0.0413(7) Uani 0.5 1 d D . P B 1
H11 H 0.3655 0.4355 0.3236 0.050 Uiso 0.5 1 calc R U P B 1
C12 C 0.35062(8) 0.43062(17) 0.4755(3) 0.0413(7) Uani 0.5 1 d D . P B 1
H12 H 0.3705 0.4280 0.5059 0.050 Uiso 0.5 1 calc R U P B 1
C11A C 0.31907(16) 0.46638(10) 0.3889(3) 0.0413(7) Uani 0.5 1 d D . P B 2
H11A H 0.3174 0.4882 0.3605 0.050 Uiso 0.5 1 calc R U P B 2
C12A C 0.32205(15) 0.46199(8) 0.4975(3) 0.0413(7) Uani 0.5 1 d D . P B 2
H12A H 0.3224 0.4808 0.5428 0.050 Uiso 0.5 1 calc R U P B 2
C13 C 0.37377(6) 0.51503(9) 0.6730(3) 0.0520(7) Uani 1 1 d D . . . .
C14 C 0.36275(10) 0.54486(11) 0.7151(3) 0.0520(7) Uani 1 1 d D . . . .
H14 H 0.3545 0.5453 0.7845 0.062 Uiso 1 1 calc R U . . .
C15 C 0.36377(12) 0.57405(10) 0.6555(4) 0.0520(7) Uani 1 1 d D . . . .
H15 H 0.3563 0.5943 0.6843 0.062 Uiso 1 1 calc R U . . .
C16 C 0.37582(11) 0.57350(10) 0.5536(4) 0.0520(7) Uani 1 1 d D . . . .
H16 H 0.3765 0.5934 0.5130 0.062 Uiso 1 1 calc R U . . .
C17 C 0.38684(12) 0.54368(11) 0.5115(3) 0.0520(7) Uani 1 1 d D . . . .
H17 H 0.3951 0.5433 0.4421 0.062 Uiso 1 1 calc R U . . .
C18 C 0.38580(10) 0.51453(10) 0.5711(4) 0.0520(7) Uani 1 1 d D . . . .
H18 H 0.3933 0.4943 0.5422 0.062 Uiso 1 1 calc R U . . .
O8 O 0.2525(2) 0.2933(4) 0.8112(12) 0.0702(14) Uani 0.5 1 d D . P C 1
C19 C 0.2265(2) 0.2992(2) 0.8378(9) 0.0702(14) Uani 0.5 1 d D . P C 1
C20 C 0.2187(3) 0.3037(4) 0.9525(9) 0.0702(14) Uani 0.5 1 d D . P C 1
H20A H 0.2374 0.3012 0.9950 0.105 Uiso 0.5 1 calc R U P C 1
H20B H 0.2035 0.2869 0.9737 0.105 Uiso 0.5 1 calc R U P C 1
H20C H 0.2101 0.3260 0.9634 0.105 Uiso 0.5 1 calc R U P C 1
C21 C 0.2013(3) 0.3020(4) 0.7568(11) 0.0702(14) Uani 0.5 1 d D . P C 1
H21A H 0.2100 0.2986 0.6864 0.105 Uiso 0.5 1 calc R U P C 1
H21B H 0.1919 0.3242 0.7610 0.105 Uiso 0.5 1 calc R U P C 1
H21C H 0.1856 0.2850 0.7705 0.105 Uiso 0.5 1 calc R U P C 1
O8A O 0.2547(2) 0.2894(4) 0.8077(12) 0.0702(14) Uani 0.5 1 d D . P C 2
C19A C 0.23021(19) 0.2780(2) 0.8345(9) 0.0702(14) Uani 0.5 1 d D . P C 2
C20A C 0.2254(3) 0.2664(4) 0.9461(10) 0.0702(14) Uani 0.5 1 d D . P C 2
H20D H 0.2443 0.2699 0.9867 0.105 Uiso 0.5 1 calc R U P C 2
H20E H 0.2202 0.2427 0.9460 0.105 Uiso 0.5 1 calc R U P C 2
H20F H 0.2085 0.2791 0.9781 0.105 Uiso 0.5 1 calc R U P C 2
C21A C 0.2041(3) 0.2753(4) 0.7568(11) 0.0702(14) Uani 0.5 1 d D . P C 2
H21D H 0.2109 0.2835 0.6880 0.105 Uiso 0.5 1 calc R U P C 2
H21E H 0.1867 0.2886 0.7815 0.105 Uiso 0.5 1 calc R U P C 2
H21F H 0.1979 0.2519 0.7505 0.105 Uiso 0.5 1 calc R U P C 2
O9 O 0.2989(3) 0.2403(3) 0.8003(10) 0.0659(16) Uani 0.5 1 d D . P C 1
C22 C 0.28130(19) 0.2301(2) 0.7345(8) 0.0659(16) Uani 0.5 1 d D . P C 1
C23 C 0.2595(3) 0.2021(3) 0.7597(11) 0.0659(16) Uani 0.5 1 d D . P C 1
H23A H 0.2622 0.1953 0.8333 0.099 Uiso 0.5 1 calc R U P C 1
H23B H 0.2637 0.1832 0.7133 0.099 Uiso 0.5 1 calc R U P C 1
H23C H 0.2382 0.2097 0.7491 0.099 Uiso 0.5 1 calc R U P C 1
C24 C 0.2808(4) 0.2452(4) 0.6259(9) 0.0659(16) Uani 0.5 1 d D . P C 1
H24A H 0.2962 0.2631 0.6218 0.099 Uiso 0.5 1 calc R U P C 1
H24B H 0.2603 0.2544 0.6117 0.099 Uiso 0.5 1 calc R U P C 1
H24C H 0.2856 0.2281 0.5736 0.099 Uiso 0.5 1 calc R U P C 1
O9A O 0.3085(3) 0.2393(3) 0.8226(10) 0.0659(16) Uani 0.5 1 d D . P C 2
C22A C 0.30197(19) 0.2213(2) 0.7499(8) 0.0659(16) Uani 0.5 1 d D . P C 2
C23A C 0.3061(4) 0.1842(2) 0.7590(12) 0.0659(16) Uani 0.5 1 d D . P C 2
H23D H 0.3142 0.1788 0.8291 0.099 Uiso 0.5 1 calc R U P C 2
H23E H 0.3207 0.1766 0.7052 0.099 Uiso 0.5 1 calc R U P C 2
H23F H 0.2863 0.1731 0.7488 0.099 Uiso 0.5 1 calc R U P C 2
C24A C 0.2896(4) 0.2357(3) 0.6489(10) 0.0659(16) Uani 0.5 1 d D . P C 2
H24D H 0.2879 0.2599 0.6555 0.099 Uiso 0.5 1 calc R U P C 2
H24E H 0.2692 0.2262 0.6347 0.099 Uiso 0.5 1 calc R U P C 2
H24F H 0.3035 0.2302 0.5907 0.099 Uiso 0.5 1 calc R U P C 2

loop_
_atom_site_aniso_label
_atom_site_aniso_U_11
_atom_site_aniso_U_22
_atom_site_aniso_U_33
_atom_site_aniso_U_23
_atom_site_aniso_U_13
_atom_site_aniso_U_12
Cu1 0.0214(4) 0.0334(4) 0.0353(5) 0.0001(3) 0.0013(3) -0.0011(3)
Si1 0.0231(7) 0.0468(9) 0.0369(8) 0.0016(7) -0.0003(6) -0.0004(7)
Si2 0.0255(7) 0.0351(8) 0.0327(8) 0.0014(6) -0.0016(6) 0.0035(6)
Si3 0.0394(8) 0.0340(8) 0.0362(8) 0.0004(6) -0.0088(7) 0.0009(7)
Na1 0.0343(12) 0.0421(13) 0.0499(14) 0.0017(11) 0.0073(11) -0.0069(10)
O1 0.025(3) 0.045(3) 0.041(3) 0.003(3) 0.000 0.000
O2 0.0264(19) 0.045(2) 0.040(2) 0.0051(18) 0.0023(17) 0.0082(17)
O3 0.034(2) 0.039(2) 0.037(2) 0.0004(17) -0.0028(17) 0.0055(17)
O4 0.054(4) 0.035(3) 0.043(3) 0.000 -0.013(3) 0.000
O5 0.0260(19) 0.039(2) 0.055(3) -0.003(2) 0.0051(18) -0.0065(17)
O6 0.0261(19) 0.034(2) 0.046(2) 0.0024(17) 0.0023(17) -0.0012(16)
O7 0.029(2) 0.034(2) 0.052(3) 0.0016(18) -0.0081(18) -0.0058(16)
C1 0.0305(18) 0.069(2) 0.052(2) -0.007(2) -0.0035(18) -0.005(2)
C2 0.0305(18) 0.069(2) 0.052(2) -0.007(2) -0.0035(18) -0.005(2)
C3 0.0305(18) 0.069(2) 0.052(2) -0.007(2) -0.0035(18) -0.005(2)
C4 0.0305(18) 0.069(2) 0.052(2) -0.007(2) -0.0035(18) -0.005(2)
C5 0.0305(18) 0.069(2) 0.052(2) -0.007(2) -0.0035(18) -0.005(2)
C6 0.0305(18) 0.069(2) 0.052(2) -0.007(2) -0.0035(18) -0.005(2)
C1A 0.0305(18) 0.069(2) 0.052(2) -0.007(2) -0.0035(18) -0.005(2)
C2A 0.0305(18) 0.069(2) 0.052(2) -0.007(2) -0.0035(18) -0.005(2)
C3A 0.0305(18) 0.069(2) 0.052(2) -0.007(2) -0.0035(18) -0.005(2)
C4A 0.0305(18) 0.069(2) 0.052(2) -0.007(2) -0.0035(18) -0.005(2)
C5A 0.0305(18) 0.069(2) 0.052(2) -0.007(2) -0.0035(18) -0.005(2)
C6A 0.0305(18) 0.069(2) 0.052(2) -0.007(2) -0.0035(18) -0.005(2)
C7 0.0383(16) 0.0476(17) 0.0382(17) 0.0009(14) -0.0027(13) -0.0003(14)
C8 0.0383(16) 0.0476(17) 0.0382(17) 0.0009(14) -0.0027(13) -0.0003(14)
C9 0.0383(16) 0.0476(17) 0.0382(17) 0.0009(14) -0.0027(13) -0.0003(14)
C8A 0.0383(16) 0.0476(17) 0.0382(17) 0.0009(14) -0.0027(13) -0.0003(14)
C9A 0.0383(16) 0.0476(17) 0.0382(17) 0.0009(14) -0.0027(13) -0.0003(14)
C10 0.0383(16) 0.0476(17) 0.0382(17) 0.0009(14) -0.0027(13) -0.0003(14)
C11 0.0383(16) 0.0476(17) 0.0382(17) 0.0009(14) -0.0027(13) -0.0003(14)
C12 0.0383(16) 0.0476(17) 0.0382(17) 0.0009(14) -0.0027(13) -0.0003(14)
C11A 0.0383(16) 0.0476(17) 0.0382(17) 0.0009(14) -0.0027(13) -0.0003(14)
C12A 0.0383(16) 0.0476(17) 0.0382(17) 0.0009(14) -0.0027(13) -0.0003(14)
C13 0.0555(17) 0.0466(14) 0.0540(17) 0.0082(13) 0.0005(14) 0.0045(14)
C14 0.0555(17) 0.0466(14) 0.0540(17) 0.0082(13) 0.0005(14) 0.0045(14)
C15 0.0555(17) 0.0466(14) 0.0540(17) 0.0082(13) 0.0005(14) 0.0045(14)
C16 0.0555(17) 0.0466(14) 0.0540(17) 0.0082(13) 0.0005(14) 0.0045(14)
C17 0.0555(17) 0.0466(14) 0.0540(17) 0.0082(13) 0.0005(14) 0.0045(14)
C18 0.0555(17) 0.0466(14) 0.0540(17) 0.0082(13) 0.0005(14) 0.0045(14)
O8 0.040(2) 0.071(3) 0.099(4) -0.004(3) 0.009(2) -0.007(2)
C19 0.040(2) 0.071(3) 0.099(4) -0.004(3) 0.009(2) -0.007(2)
C20 0.040(2) 0.071(3) 0.099(4) -0.004(3) 0.009(2) -0.007(2)
C21 0.040(2) 0.071(3) 0.099(4) -0.004(3) 0.009(2) -0.007(2)
O8A 0.040(2) 0.071(3) 0.099(4) -0.004(3) 0.009(2) -0.007(2)
C19A 0.040(2) 0.071(3) 0.099(4) -0.004(3) 0.009(2) -0.007(2)
C20A 0.040(2) 0.071(3) 0.099(4) -0.004(3) 0.009(2) -0.007(2)
C21A 0.040(2) 0.071(3) 0.099(4) -0.004(3) 0.009(2) -0.007(2)
O9 0.061(4) 0.061(3) 0.075(4) -0.005(3) 0.007(3) -0.009(3)
C22 0.061(4) 0.061(3) 0.075(4) -0.005(3) 0.007(3) -0.009(3)
C23 0.061(4) 0.061(3) 0.075(4) -0.005(3) 0.007(3) -0.009(3)
C24 0.061(4) 0.061(3) 0.075(4) -0.005(3) 0.007(3) -0.009(3)
O9A 0.061(4) 0.061(3) 0.075(4) -0.005(3) 0.007(3) -0.009(3)
C22A 0.061(4) 0.061(3) 0.075(4) -0.005(3) 0.007(3) -0.009(3)
C23A 0.061(4) 0.061(3) 0.075(4) -0.005(3) 0.007(3) -0.009(3)
C24A 0.061(4) 0.061(3) 0.075(4) -0.005(3) 0.007(3) -0.009(3)

loop_
_atom_type_symbol
_atom_type_description
_atom_type_scat_dispersion_real
_atom_type_scat_dispersion_imag
_atom_type_scat_source
C C 0.0181 0.0091 'International Tables Vol C Tables 4.2.6.8 and 6.1.1.4'
H H 0.0000 0.0000 'International Tables Vol C Tables 4.2.6.8 and 6.1.1.4'
Cu Cu -1.9646 0.5888 'International Tables Vol C Tables 4.2.6.8 and 6.1.1.4'
Na Na 0.1353 0.1239 'International Tables Vol C Tables 4.2.6.8 and 6.1.1.4'
O O 0.0492 0.0322 'International Tables Vol C Tables 4.2.6.8 and 6.1.1.4'
Si Si 0.2541 0.3302 'International Tables Vol C Tables 4.2.6.8 and 6.1.1.4'

loop_
_geom_angle_atom_site_label_1
_geom_angle_atom_site_label_2
_geom_angle_atom_site_label_3
_geom_angle
_geom_angle_site_symmetry_1
_geom_angle_site_symmetry_3
_geom_angle_publ_flag
O5 Cu1 O7 90.82(18) . 2 ?
O5 Cu1 O6 95.22(17) . . ?
O7 Cu1 O6 173.84(17) 2 . ?
O5 Cu1 O6 172.09(18) . 2 ?
O7 Cu1 O6 95.58(17) 2 2 ?
O6 Cu1 O6 78.50(18) . 2 ?
O5 Si1 O1 113.3(2) . . ?
O5 Si1 O2 110.6(2) . . ?
O1 Si1 O2 106.62(18) . . ?
O5 Si1 C1A 117.8(3) . . ?
O1 Si1 C1A 103.2(3) . . ?
O2 Si1 C1A 104.21(19) . . ?
O5 Si1 C1 107.0(3) . . ?
O1 Si1 C1 106.2(3) . . ?
O2 Si1 C1 113.1(2) . . ?
O6 Si2 O2 110.5(2) . . ?
O6 Si2 O3 109.8(2) . . ?
O2 Si2 O3 105.4(2) . . ?
O6 Si2 C7 109.64(18) . . ?
O2 Si2 C7 110.45(17) . . ?
O3 Si2 C7 111.08(17) . . ?
O7 Si3 O4 113.2(2) . . ?
O7 Si3 O3 110.7(2) . . ?
O4 Si3 O3 105.98(19) . . ?
O7 Si3 C13 113.2(2) . . ?
O4 Si3 C13 104.0(3) . . ?
O3 Si3 C13 109.28(17) . . ?
O8A Na1 O5 94.3(4) . . ?
O8A Na1 O9A 83.5(5) . . ?
O5 Na1 O9A 148.1(3) . . ?
O5 Na1 O9 140.7(3) . . ?
O5 Na1 O8 91.4(4) . . ?
O9 Na1 O8 76.9(5) . . ?
O8A Na1 O7 138.1(4) . 2 ?
O5 Na1 O7 70.61(16) . 2 ?
O9A Na1 O7 89.9(4) . 2 ?
O9 Na1 O7 94.3(3) . 2 ?
O8 Na1 O7 139.6(4) . 2 ?
O8A Na1 O3 126.7(4) . 4_556 ?
O5 Na1 O3 119.68(17) . 4_556 ?
O9A Na1 O3 85.5(3) . 4_556 ?
O9 Na1 O3 96.7(3) . 4_556 ?
O8 Na1 O3 126.2(4) . 4_556 ?
O7 Na1 O3 93.75(17) 2 4_556 ?
O8A Na1 O2 91.0(4) . 4_556 ?
O5 Na1 O2 85.06(16) . 4_556 ?
O9A Na1 O2 126.7(3) . 4_556 ?
O9 Na1 O2 130.8(3) . 4_556 ?
O8 Na1 O2 87.6(4) . 4_556 ?
O7 Na1 O2 124.73(16) 2 4_556 ?
O3 Na1 O2 56.40(13) 4_556 4_556 ?
Si1 O1 Si1 133.7(4) 4_556 . ?
Si2 O2 Si1 129.5(3) . . ?
Si2 O2 Na1 91.6(2) . 4_556 ?
Si1 O2 Na1 116.8(2) . 4_556 ?
Si2 O3 Si3 127.4(3) . . ?
Si2 O3 Na1 100.3(2) . 4_556 ?
Si3 O3 Na1 116.0(2) . 4_556 ?
Si3 O4 Si3 142.1(4) 3_556 . ?
Si1 O5 Cu1 136.0(3) . . ?
Si1 O5 Na1 122.1(2) . . ?
Cu1 O5 Na1 94.91(19) . . ?
Si2 O6 Cu1 129.9(2) . . ?
Si2 O6 Cu1 128.7(2) . 2 ?
Cu1 O6 Cu1 101.01(18) . 2 ?
Si3 O7 Cu1 133.1(3) . 2 ?
Si3 O7 Na1 114.3(2) . 2 ?
Cu1 O7 Na1 92.77(17) 2 2 ?
C6 C1 C2 119.9(2) . . ?
C6 C1 Si1 115.8(5) . . ?
C2 C1 Si1 124.4(5) . . ?
C3 C2 C1 120.0(2) . . ?
C3 C2 H2 120.0 . . ?
C1 C2 H2 120.0 . . ?
C2 C3 C4 120.1(2) . . ?
C2 C3 H3 119.9 . . ?
C4 C3 H3 119.9 . . ?
C3 C4 C5 119.9(2) . . ?
C3 C4 H4 120.0 . . ?
C5 C4 H4 120.0 . . ?
C6 C5 C4 120.0(2) . . ?
C6 C5 H5 120.0 . . ?
C4 C5 H5 120.0 . . ?
C5 C6 C1 120.2(2) . . ?
C5 C6 H6 119.9 . . ?
C1 C6 H6 119.9 . . ?
C6A C1A C2A 119.9(2) . . ?
C6A C1A Si1 119.2(5) . . ?
C2A C1A Si1 120.9(5) . . ?
C3A C2A C1A 120.0(2) . . ?
C3A C2A H2A 120.0 . . ?
C1A C2A H2A 120.0 . . ?
C2A C3A C4A 120.1(2) . . ?
C2A C3A H3A 120.0 . . ?
C4A C3A H3A 120.0 . . ?
C3A C4A C5A 119.9(2) . . ?
C3A C4A H4A 120.0 . . ?
C5A C4A H4A 120.0 . . ?
C6A C5A C4A 120.0(2) . . ?
C6A C5A H5A 120.0 . . ?
C4A C5A H5A 120.0 . . ?
C1A C6A C5A 120.1(2) . . ?
C1A C6A H6A 119.9 . . ?
C5A C6A H6A 119.9 . . ?
C8A C7 C12A 119.84(18) . . ?
C12 C7 C8 119.77(18) . . ?
C12 C7 Si2 120.16(12) . . ?
C8A C7 Si2 120.02(12) . . ?
C12A C7 Si2 120.14(12) . . ?
C8 C7 Si2 120.07(12) . . ?
C9 C8 C7 120.0(2) . . ?
C9 C8 H8 120.0 . . ?
C7 C8 H8 120.0 . . ?
C8 C9 C10 120.1(2) . . ?
C8 C9 H9 120.0 . . ?
C10 C9 H9 120.0 . . ?
C7 C8A C9A 120.1(2) . . ?
C7 C8A H8A 119.9 . . ?
C9A C8A H8A 119.9 . . ?
C8A C9A C10 120.0(2) . . ?
C8A C9A H9A 120.0 . . ?
C10 C9A H9A 120.0 . . ?
C11 C10 C9 119.92(18) . . ?
C11A C10 C9A 119.84(18) . . ?
C11 C10 H10 120.0 . . ?
C9 C10 H10 120.0 . . ?
C10 C11 C12 120.0(2) . . ?
C10 C11 H11 120.0 . . ?
C12 C11 H11 120.0 . . ?
C7 C12 C11 120.2(2) . . ?
C7 C12 H12 119.9 . . ?
C11 C12 H12 119.9 . . ?
C10 C11A C12A 120.1(2) . . ?
C10 C11A H11A 119.9 . . ?
C12A C11A H11A 119.9 . . ?
C11A C12A C7 120.1(2) . . ?
C11A C12A H12A 120.0 . . ?
C7 C12A H12A 120.0 . . ?
C18 C13 C14 119.7(2) . . ?
C18 C13 Si3 120.6(3) . . ?
C14 C13 Si3 119.7(3) . . ?
C15 C14 C13 120.1(2) . . ?
C15 C14 H14 120.0 . . ?
C13 C14 H14 120.0 . . ?
C16 C15 C14 120.1(2) . . ?
C16 C15 H15 120.0 . . ?
C14 C15 H15 120.0 . . ?
C15 C16 C17 119.8(2) . . ?
C15 C16 H16 120.1 . . ?
C17 C16 H16 120.1 . . ?
C18 C17 C16 120.0(2) . . ?
C18 C17 H17 120.0 . . ?
C16 C17 H17 120.0 . . ?
C17 C18 C13 120.2(2) . . ?
C17 C18 H18 119.9 . . ?
C13 C18 H18 119.9 . . ?
C19 O8 Na1 152.9(8) . . ?
O8 C19 C20 120.4(3) . . ?
O8 C19 C21 120.4(3) . . ?
C20 C19 C21 119.1(3) . . ?
C19 C20 H20A 109.5 . . ?
C19 C20 H20B 109.5 . . ?
H20A C20 H20B 109.5 . . ?
C19 C20 H20C 109.5 . . ?
H20A C20 H20C 109.5 . . ?
H20B C20 H20C 109.5 . . ?
C19 C21 H21A 109.5 . . ?
C19 C21 H21B 109.5 . . ?
H21A C21 H21B 109.5 . . ?
C19 C21 H21C 109.5 . . ?
H21A C21 H21C 109.5 . . ?
H21B C21 H21C 109.5 . . ?
C19A O8A Na1 152.1(8) . . ?
O8A C19A C20A 120.4(3) . . ?
O8A C19A C21A 120.4(3) . . ?
C20A C19A C21A 119.2(3) . . ?
C19A C20A H20D 109.5 . . ?
C19A C20A H20E 109.5 . . ?
H20D C20A H20E 109.5 . . ?
C19A C20A H20F 109.5 . . ?
H20D C20A H20F 109.5 . . ?
H20E C20A H20F 109.5 . . ?
C19A C21A H21D 109.5 . . ?
C19A C21A H21E 109.5 . . ?
H21D C21A H21E 109.5 . . ?
C19A C21A H21F 109.5 . . ?
H21D C21A H21F 109.5 . . ?
H21E C21A H21F 109.5 . . ?
C22 O9 Na1 122.3(7) . . ?
O9 C22 C23 120.4(3) . . ?
O9 C22 C24 120.5(3) . . ?
C23 C22 C24 119.1(3) . . ?
C22 C23 H23A 109.5 . . ?
C22 C23 H23B 109.5 . . ?
H23A C23 H23B 109.5 . . ?
C22 C23 H23C 109.5 . . ?
H23A C23 H23C 109.5 . . ?
H23B C23 H23C 109.5 . . ?
C22 C24 H24A 109.5 . . ?
C22 C24 H24B 109.5 . . ?
H24A C24 H24B 109.5 . . ?
C22 C24 H24C 109.5 . . ?
H24A C24 H24C 109.5 . . ?
H24B C24 H24C 109.5 . . ?
C22A O9A Na1 128.5(7) . . ?
O9A C22A C24A 120.5(3) . . ?
O9A C22A C23A 120.4(3) . . ?
C24A C22A C23A 119.1(3) . . ?
C22A C23A H23D 109.5 . . ?
C22A C23A H23E 109.5 . . ?
H23D C23A H23E 109.5 . . ?
C22A C23A H23F 109.5 . . ?
H23D C23A H23F 109.5 . . ?
H23E C23A H23F 109.5 . . ?
C22A C24A H24D 109.5 . . ?
C22A C24A H24E 109.5 . . ?
H24D C24A H24E 109.5 . . ?
C22A C24A H24F 109.5 . . ?
H24D C24A H24F 109.5 . . ?
H24E C24A H24F 109.5 . . ?

loop_
_geom_bond_atom_site_label_1
_geom_bond_atom_site_label_2
_geom_bond_distance
_geom_bond_site_symmetry_2
_geom_bond_publ_flag
Cu1 O5 1.910(4) . ?
Cu1 O7 1.911(4) 2 ?
Cu1 O6 1.951(4) . ?
Cu1 O6 1.953(4) 2 ?
Si1 O5 1.577(4) . ?
Si1 O1 1.631(3) . ?
Si1 O2 1.655(5) . ?
Si1 C1A 1.874(6) . ?
Si1 C1 1.892(6) . ?
Si2 O6 1.609(4) . ?
Si2 O2 1.629(4) . ?
Si2 O3 1.630(4) . ?
Si2 C7 1.880(4) . ?
Si3 O7 1.586(5) . ?
Si3 O4 1.624(3) . ?
Si3 O3 1.655(4) . ?
Si3 C13 1.885(4) . ?
Na1 O8A 2.303(10) . ?
Na1 O5 2.320(5) . ?
Na1 O9A 2.337(11) . ?
Na1 O9 2.349(12) . ?
Na1 O8 2.372(10) . ?
Na1 O7 2.387(5) 2 ?
Na1 O3 2.618(5) 4_556 ?
Na1 O2 2.849(5) 4_556 ?
C1 C6 1.395(3) . ?
C1 C2 1.397(3) . ?
C2 C3 1.395(3) . ?
C2 H2 0.9500 . ?
C3 C4 1.395(3) . ?
C3 H3 0.9500 . ?
C4 C5 1.396(3) . ?
C4 H4 0.9500 . ?
C5 C6 1.395(3) . ?
C5 H5 0.9500 . ?
C6 H6 0.9500 . ?
C1A C6A 1.395(3) . ?
C1A C2A 1.397(3) . ?
C2A C3A 1.395(3) . ?
C2A H2A 0.9500 . ?
C3A C4A 1.395(3) . ?
C3A H3A 0.9500 . ?
C4A C5A 1.396(3) . ?
C4A H4A 0.9500 . ?
C5A C6A 1.395(3) . ?
C5A H5A 0.9500 . ?
C6A H6A 0.9500 . ?
C7 C12 1.393(3) . ?
C7 C8A 1.395(2) . ?
C7 C12A 1.396(2) . ?
C7 C8 1.399(2) . ?
C8 C9 1.395(3) . ?
C8 H8 0.9500 . ?
C9 C10 1.396(3) . ?
C9 H9 0.9500 . ?
C8A C9A 1.395(3) . ?
C8A H8A 0.9500 . ?
C9A C10 1.398(3) . ?
C9A H9A 0.9500 . ?
C10 C11A 1.394(3) . ?
C10 C11 1.394(3) . ?
C10 H10 0.9500 . ?
C11 C12 1.395(3) . ?
C11 H11 0.9500 . ?
C12 H12 0.9500 . ?
C11A C12A 1.395(3) . ?
C11A H11A 0.9500 . ?
C12A H12A 0.9500 . ?
C13 C18 1.395(3) . ?
C13 C14 1.396(3) . ?
C14 C15 1.395(2) . ?
C14 H14 0.9500 . ?
C15 C16 1.395(3) . ?
C15 H15 0.9500 . ?
C16 C17 1.396(3) . ?
C16 H16 0.9500 . ?
C17 C18 1.394(2) . ?
C17 H17 0.9500 . ?
C18 H18 0.9500 . ?
O8 C19 1.205(3) . ?
C19 C20 1.505(3) . ?
C19 C21 1.506(3) . ?
C20 H20A 0.9800 . ?
C20 H20B 0.9800 . ?
C20 H20C 0.9800 . ?
C21 H21A 0.9800 . ?
C21 H21B 0.9800 . ?
C21 H21C 0.9800 . ?
O8A C19A 1.205(3) . ?
C19A C20A 1.505(3) . ?
C19A C21A 1.506(3) . ?
C20A H20D 0.9800 . ?
C20A H20E 0.9800 . ?
C20A H20F 0.9800 . ?
C21A H21D 0.9800 . ?
C21A H21E 0.9800 . ?
C21A H21F 0.9800 . ?
O9 C22 1.206(3) . ?
C22 C23 1.505(3) . ?
C22 C24 1.505(3) . ?
C23 H23A 0.9800 . ?
C23 H23B 0.9800 . ?
C23 H23C 0.9800 . ?
C24 H24A 0.9800 . ?
C24 H24B 0.9800 . ?
C24 H24C 0.9800 . ?
O9A C22A 1.205(3) . ?
C22A C24A 1.505(3) . ?
C22A C23A 1.506(3) . ?
C23A H23D 0.9800 . ?
C23A H23E 0.9800 . ?
C23A H23F 0.9800 . ?
C24A H24D 0.9800 . ?
C24A H24E 0.9800 . ?
C24A H24F 0.9800 . ?

loop_
_geom_torsion_atom_site_label_1
_geom_torsion_atom_site_label_2
_geom_torsion_atom_site_label_3
_geom_torsion_atom_site_label_4
_geom_torsion
_geom_torsion_site_symmetry_1
_geom_torsion_site_symmetry_2
_geom_torsion_site_symmetry_3
_geom_torsion_site_symmetry_4
_geom_torsion_publ_flag
O5 Si1 O1 Si1 49.01(18) . . . 4_556 ?
O2 Si1 O1 Si1 -72.90(16) . . . 4_556 ?
C1A Si1 O1 Si1 177.62(19) . . . 4_556 ?
C1 Si1 O1 Si1 166.24(13) . . . 4_556 ?
O6 Si2 O2 Si1 -30.8(4) . . . . ?
O3 Si2 O2 Si1 -149.3(3) . . . . ?
C7 Si2 O2 Si1 90.7(3) . . . . ?
O6 Si2 O2 Na1 96.6(2) . . . 4_556 ?
O3 Si2 O2 Na1 -21.9(2) . . . 4_556 ?
C7 Si2 O2 Na1 -141.90(10) . . . 4_556 ?
O5 Si1 O2 Si2 12.2(4) . . . . ?
O1 Si1 O2 Si2 135.9(3) . . . . ?
C1A Si1 O2 Si2 -115.3(4) . . . . ?
C1 Si1 O2 Si2 -107.8(4) . . . . ?
O5 Si1 O2 Na1 -105.0(3) . . . 4_556 ?
O1 Si1 O2 Na1 18.7(3) . . . 4_556 ?
C1A Si1 O2 Na1 127.5(3) . . . 4_556 ?
C1 Si1 O2 Na1 135.0(3) . . . 4_556 ?
O6 Si2 O3 Si3 39.7(4) . . . . ?
O2 Si2 O3 Si3 158.7(3) . . . . ?
C7 Si2 O3 Si3 -81.7(3) . . . . ?
O6 Si2 O3 Na1 -94.6(2) . . . 4_556 ?
O2 Si2 O3 Na1 24.3(2) . . . 4_556 ?
C7 Si2 O3 Na1 143.94(12) . . . 4_556 ?
O7 Si3 O3 Si2 -13.6(4) . . . . ?
O4 Si3 O3 Si2 -136.7(3) . . . . ?
C13 Si3 O3 Si2 111.8(3) . . . . ?
O7 Si3 O3 Na1 114.9(2) . . . 4_556 ?
O4 Si3 O3 Na1 -8.2(3) . . . 4_556 ?
C13 Si3 O3 Na1 -119.7(2) . . . 4_556 ?
O7 Si3 O4 Si3 -52.13(19) . . . 3_556 ?
O3 Si3 O4 Si3 69.37(17) . . . 3_556 ?
C13 Si3 O4 Si3 -175.45(11) . . . 3_556 ?
O1 Si1 O5 Cu1 -111.6(4) . . . . ?
O2 Si1 O5 Cu1 8.0(5) . . . . ?
C1A Si1 O5 Cu1 127.7(4) . . . . ?
C1 Si1 O5 Cu1 131.7(4) . . . . ?
O1 Si1 O5 Na1 30.8(4) . . . . ?
O2 Si1 O5 Na1 150.5(3) . . . . ?
C1A Si1 O5 Na1 -89.8(3) . . . . ?
C1 Si1 O5 Na1 -85.9(4) . . . . ?
O2 Si2 O6 Cu1 34.5(4) . . . . ?
O3 Si2 O6 Cu1 150.3(3) . . . . ?
C7 Si2 O6 Cu1 -87.4(3) . . . . ?
O2 Si2 O6 Cu1 -153.5(3) . . . 2 ?
O3 Si2 O6 Cu1 -37.7(4) . . . 2 ?
C7 Si2 O6 Cu1 84.6(3) . . . 2 ?
O4 Si3 O7 Cu1 96.9(4) . . . 2 ?
O3 Si3 O7 Cu1 -21.9(4) . . . 2 ?
C13 Si3 O7 Cu1 -145.0(3) . . . 2 ?
O4 Si3 O7 Na1 -22.7(3) . . . 2 ?
O3 Si3 O7 Na1 -141.5(2) . . . 2 ?
C13 Si3 O7 Na1 95.4(2) . . . 2 ?
O5 Si1 C1 C6 -53.9(4) . . . . ?
O1 Si1 C1 C6 -175.3(4) . . . . ?
O2 Si1 C1 C6 68.2(4) . . . . ?
C1A Si1 C1 C6 108.2(19) . . . . ?
O5 Si1 C1 C2 126.1(4) . . . . ?
O1 Si1 C1 C2 4.7(4) . . . . ?
O2 Si1 C1 C2 -111.8(4) . . . . ?
C1A Si1 C1 C2 -71.8(19) . . . . ?
O5 Si1 C1A C6A -19.9(4) . . . . ?
O1 Si1 C1A C6A -145.6(4) . . . . ?
O2 Si1 C1A C6A 103.1(4) . . . . ?
C1 Si1 C1A C6A -39.3(19) . . . . ?
O5 Si1 C1A C2A 160.1(4) . . . . ?
O1 Si1 C1A C2A 34.4(4) . . . . ?
O2 Si1 C1A C2A -76.9(4) . . . . ?
C1 Si1 C1A C2A 140.7(19) . . . . ?
O6 Si2 C7 C12 -40.8(3) . . . . ?
O2 Si2 C7 C12 -162.7(3) . . . . ?
O3 Si2 C7 C12 80.7(3) . . . . ?
O6 Si2 C7 C8A 43.4(3) . . . . ?
O2 Si2 C7 C8A -78.5(3) . . . . ?
O3 Si2 C7 C8A 164.9(3) . . . . ?
O6 Si2 C7 C12A -136.6(3) . . . . ?
O2 Si2 C7 C12A 101.5(3) . . . . ?
O3 Si2 C7 C12A -15.1(3) . . . . ?
O6 Si2 C7 C8 139.2(3) . . . . ?
O2 Si2 C7 C8 17.3(3) . . . . ?
O3 Si2 C7 C8 -99.3(3) . . . . ?
C12 C7 C8A C9A -65.5(2) . . . . ?
C8 C7 C8A C9A 61.0(2) . . . . ?
C8 C9 C10 C11A -65.7(2) . . . . ?
C8 C9 C10 C9A 60.9(2) . . . . ?
C8A C9A C10 C11 65.7(2) . . . . ?
C8A C9A C10 C9 -61.0(2) . . . . ?
C11A C10 C11 C12 61.0(2) . . . . ?
C9A C10 C11 C12 -65.6(2) . . . . ?
C8A C7 C12 C11 65.7(2) . . . . ?
C12A C7 C12 C11 -60.9(2) . . . . ?
C9 C10 C11A C12A 65.7(2) . . . . ?
C12 C7 C12A C11A 60.9(2) . . . . ?
C8 C7 C12A C11A -65.7(2) . . . . ?
O7 Si3 C13 C18 27.3(3) . . . . ?
O4 Si3 C13 C18 150.7(2) . . . . ?
O3 Si3 C13 C18 -96.5(3) . . . . ?
O7 Si3 C13 C14 -152.7(3) . . . . ?
O4 Si3 C13 C14 -29.4(2) . . . . ?
O3 Si3 C13 C14 83.5(3) . . . . ?
